data_4303469
loop_
_publ_author_name
'Martina E. Judmaier'
'Andreas Wallner'
'Gregor N. Stipicic'
'Karl Kirchner'
'Judith Baumgartner'
'Ferdinand Belaj'
'Nadia C. M\"osch-Zanetti'

_publ_contact_author_address
; Institut f\"ur Chemie, Bereich Anorganische Chemie,
  Karl-Franzens Universit\"at Graz,
  Schubertstr. 1,
  A-8010 Graz,
  Austria
;
_publ_contact_author_email ferdinand.belaj@uni-graz.at
_publ_contact_author_fax 43(316)3809835
_publ_contact_author_name 'Ferdinand Belaj'
_publ_contact_author_phone 43(316)3805288
_publ_section_title
;
Molybdenum(VI) Dioxo Complexes with Tridentate Phenolate Ligands
;
_journal_name_full 'Inorganic Chemistry'
_journal_page_first 10211
_journal_page_last 10221
_journal_paper_doi 10.1021/ic901201s
_journal_volume 48
_journal_year 2009
_chemical_compound_source 'synthetical product'
_chemical_formula_moiety 'C80 H140 K4 N8 O4'
_chemical_formula_sum 'C80 H140 K4 N8 O4'
_chemical_formula_weight 1434.40
_chemical_name_systematic
; Potassium 2-[[[2-(dimethylamino)ethyl]methylamino]methyl]-4,6-bis(1,1-di-
methylethyl)-phenolate 
;
_space_group_IT_number 14
_symmetry_cell_setting monoclinic
_symmetry_space_group_name_Hall '-P 2ybc'
_symmetry_space_group_name_H-M 'P 1 21/c 1'
_atom_sites_solution_hydrogens geom
_atom_sites_solution_primary direct
_atom_sites_solution_secondary difmap
_audit_creation_method 'manual edited SHELXL-97 .cif file'
_cell_angle_alpha 90.00
_cell_angle_beta 110.818(13)
_cell_angle_gamma 90.00
_cell_formula_units_Z 2
_cell_length_a 19.046(3)
_cell_length_b 18.085(3)
_cell_length_c 13.499(2)
_cell_measurement_reflns_used 52
_cell_measurement_temperature 95(2)
_cell_measurement_theta_max 20.10
_cell_measurement_theta_min 19.56
_cell_volume 4346.1(12)
_computing_cell_refinement 'local software'
_computing_data_collection 'local software'
_computing_data_reduction 'local software'
_computing_molecular_graphics 'ORTEP (Johnson, 1965)'
_computing_publication_material 'SHELXL-97 (Sheldrick, 1997)'
_computing_structure_refinement 'SHELXL-97 (Sheldrick, 1997)'
_computing_structure_solution 'SHELXS-97 (Sheldrick, 1997)'
_diffrn_ambient_temperature 95(2)
_diffrn_measured_fraction_theta_full 0.996
_diffrn_measured_fraction_theta_max 0.996
_diffrn_measurement_device 'four-circle diffractometer'
_diffrn_measurement_device_type Stoe
_diffrn_measurement_method '\w scans'
_diffrn_radiation_monochromator graphite
_diffrn_radiation_source 'fine-focus sealed tube'
_diffrn_radiation_type MoK\a
_diffrn_radiation_wavelength 0.71069
_diffrn_reflns_av_R_equivalents 0.0325
_diffrn_reflns_av_sigmaI/netI 0.0568
_diffrn_reflns_limit_h_max 22
_diffrn_reflns_limit_h_min -23
_diffrn_reflns_limit_k_max 22
_diffrn_reflns_limit_k_min -1
_diffrn_reflns_limit_l_max 16
_diffrn_reflns_limit_l_min -1
_diffrn_reflns_number 10238
_diffrn_reflns_theta_full 26.00
_diffrn_reflns_theta_max 26.00
_diffrn_reflns_theta_min 2.53
_diffrn_standards_decay_% 0.78
_diffrn_standards_interval_count 100
_diffrn_standards_number 3
_exptl_absorpt_coefficient_mu 0.253
_exptl_absorpt_correction_T_max 0.937
_exptl_absorpt_correction_T_min 0.874
_exptl_absorpt_correction_type empirical
_exptl_absorpt_process_details 'Parkin, S., Moezzi, B. and Hope H. (1995) J. Appl. Cryst. 28, 53-56'
_exptl_crystal_colour colourless
_exptl_crystal_density_diffrn 1.096
_exptl_crystal_density_method 'not measured'
_exptl_crystal_description block
_exptl_crystal_F_000 1568
_exptl_crystal_size_max 0.40
_exptl_crystal_size_mid 0.32
_exptl_crystal_size_min 0.28
_refine_diff_density_max 0.348
_refine_diff_density_min -0.336
_refine_diff_density_rms 0.046
_refine_ls_extinction_method none
_refine_ls_goodness_of_fit_ref 1.020
_refine_ls_hydrogen_treatment refU
_refine_ls_matrix_type full
_refine_ls_number_parameters 490
_refine_ls_number_reflns 8508
_refine_ls_number_restraints 0
_refine_ls_restrained_S_all 1.020
_refine_ls_R_factor_all 0.0601
_refine_ls_R_factor_gt 0.0439
_refine_ls_shift/su_max 0.001
_refine_ls_shift/su_mean 0.000
_refine_ls_structure_factor_coef Fsqd
_refine_ls_weighting_details 'calc w=1/[\s^2^(Fo^2^)+(0.0359P)^2^+1.5718P] where P=(Fo^2^+2Fc^2^)/3'
_refine_ls_weighting_scheme calc
_refine_ls_wR_factor_gt 0.0981
_refine_ls_wR_factor_ref 0.1072
_reflns_number_gt 6859
_reflns_number_total 8508
_reflns_threshold_expression >2sigma(I)
_cod_data_source_file ic901201s_si_002_2.cif
_cod_data_source_block KLNMe2
_cod_original_sg_symbol_H-M 'P 21/c'
_cod_database_code 4303469

loop_
_symmetry_equiv_pos_as_xyz
'x, y, z'
'-x, y+1/2, -z+1/2'
'-x, -y, -z'
'x, -y-1/2, z-1/2'

loop_
_atom_site_label
_atom_site_type_symbol
_atom_site_fract_x
_atom_site_fract_y
_atom_site_fract_z
_atom_site_U_iso_or_equiv
_atom_site_adp_type
_atom_site_occupancy
_atom_site_symmetry_multiplicity
_atom_site_calc_flag
_atom_site_refinement_flags
_atom_site_disorder_assembly
_atom_site_disorder_group
K1 K 0.55357(2) 0.45232(2) 0.63385(3) 0.01947(10) Uani 1 1 d . . .
O1 O 0.59042(7) 0.54251(7) 0.50347(9) 0.0194(3) Uani 1 1 d . . .
C11 C 0.63306(10) 0.55170(10) 0.44686(14) 0.0168(4) Uani 1 1 d . . .
C12 C 0.64515(10) 0.49201(10) 0.38491(14) 0.0172(4) Uani 1 1 d . . .
C13 C 0.69816(10) 0.49740(10) 0.33641(14) 0.0190(4) Uani 1 1 d . . .
H13 H 0.7070 0.4555 0.3001 0.022(4) Uiso 1 1 calc R . .
C14 C 0.73895(10) 0.56184(10) 0.33879(15) 0.0196(4) Uani 1 1 d . . .
C15 C 0.72353(10) 0.62169(10) 0.39319(14) 0.0198(4) Uani 1 1 d . . .
H15 H 0.7496 0.6667 0.3946 0.022(4) Uiso 1 1 calc R . .
C16 C 0.67222(10) 0.61951(10) 0.44563(14) 0.0185(4) Uani 1 1 d . . .
C21 C 0.59604(10) 0.42416(10) 0.36643(14) 0.0188(4) Uani 1 1 d . . .
H211 H 0.6202 0.3833 0.3417 0.018(3) Uiso 1 1 calc R . .
H212 H 0.5915 0.4088 0.4343 0.018(3) Uiso 1 1 calc R . .
N21 N 0.51997(8) 0.43732(8) 0.28715(12) 0.0202(3) Uani 1 1 d . . .
C22 C 0.47236(12) 0.37284(12) 0.28237(18) 0.0334(5) Uani 1 1 d . . .
H221 H 0.4220 0.3818 0.2304 0.047(4) Uiso 1 1 calc R . .
H222 H 0.4690 0.3643 0.3523 0.047(4) Uiso 1 1 calc R . .
H223 H 0.4942 0.3292 0.2612 0.047(4) Uiso 1 1 calc R . .
C23 C 0.52053(11) 0.45516(11) 0.18086(15) 0.0261(4) Uani 1 1 d . . .
H231 H 0.5116 0.4095 0.1376 0.042(5) Uiso 1 1 calc R A 1
H232 H 0.5705 0.4748 0.1873 0.042(5) Uiso 1 1 calc R A 1
C24 C 0.45997(13) 0.51244(15) 0.12526(18) 0.0312(6) Uani 0.863(3) 1 d P B 1
H241 H 0.4563 0.5168 0.0505 0.037(5) Uiso 0.863(3) 1 calc PR B 1
H242 H 0.4110 0.4943 0.1254 0.037(5) Uiso 0.863(3) 1 calc PR B 1
N24 N 0.47382(9) 0.58516(10) 0.17338(13) 0.0275(4) Uani 1 1 d . . .
C25 C 0.54216(13) 0.61888(14) 0.16590(19) 0.0308(6) Uani 0.863(3) 1 d P B 1
H251 H 0.5862 0.5900 0.2082 0.034(4) Uiso 0.863(3) 1 calc PR B 1
H252 H 0.5471 0.6697 0.1928 0.034(4) Uiso 0.863(3) 1 calc PR B 1
H253 H 0.5387 0.6194 0.0917 0.034(4) Uiso 0.863(3) 1 calc PR B 1
C26 C 0.41013(15) 0.63458(17) 0.1206(2) 0.0450(8) Uani 0.863(3) 1 d P B 1
H261 H 0.4033 0.6389 0.0453 0.052(5) Uiso 0.863(3) 1 calc PR B 1
H262 H 0.4203 0.6836 0.1537 0.052(5) Uiso 0.863(3) 1 calc PR B 1
H263 H 0.3644 0.6142 0.1275 0.052(5) Uiso 0.863(3) 1 calc PR B 1
C27 C 0.5345(7) 0.5368(7) 0.1602(10) 0.017(3) Uiso 0.137(3) 1 d P B 2
H271 H 0.5841 0.5526 0.2106 0.021 Uiso 0.137(3) 1 calc PR B 2
H272 H 0.5348 0.5421 0.0874 0.021 Uiso 0.137(3) 1 calc PR B 2
C28 C 0.4866(10) 0.6600(9) 0.1574(14) 0.037(4) Uiso 0.137(3) 1 d P B 2
H281 H 0.4465 0.6903 0.1663 0.045 Uiso 0.137(3) 1 calc PR B 2
H282 H 0.4870 0.6667 0.0855 0.045 Uiso 0.137(3) 1 calc PR B 2
H283 H 0.5351 0.6753 0.2091 0.045 Uiso 0.137(3) 1 calc PR B 2
C29 C 0.4009(9) 0.5612(9) 0.0856(13) 0.034(4) Uiso 0.137(3) 1 d P B 2
H291 H 0.3909 0.5091 0.0955 0.041 Uiso 0.137(3) 1 calc PR B 2
H292 H 0.4060 0.5677 0.0164 0.041 Uiso 0.137(3) 1 calc PR B 2
H293 H 0.3591 0.5916 0.0890 0.041 Uiso 0.137(3) 1 calc PR B 2
C31 C 0.79098(11) 0.56697(11) 0.27427(16) 0.0254(4) Uani 1 1 d . . .
C32 C 0.74289(13) 0.55722(13) 0.15627(17) 0.0338(5) Uani 1 1 d . . .
H321 H 0.7747 0.5626 0.1135 0.035(4) Uiso 1 1 calc R . .
H322 H 0.7033 0.5949 0.1353 0.035(4) Uiso 1 1 calc R . .
H323 H 0.7200 0.5079 0.1450 0.035(4) Uiso 1 1 calc R . .
C33 C 0.83128(13) 0.64142(12) 0.2878(2) 0.0388(6) Uani 1 1 d . . .
H331 H 0.8606 0.6496 0.3630 0.045(4) Uiso 1 1 calc R . .
H332 H 0.7941 0.6810 0.2618 0.045(4) Uiso 1 1 calc R . .
H333 H 0.8650 0.6414 0.2473 0.045(4) Uiso 1 1 calc R . .
C34 C 0.85040(12) 0.50541(12) 0.3072(2) 0.0367(5) Uani 1 1 d . . .
H341 H 0.8827 0.5124 0.3815 0.045(4) Uiso 1 1 calc R . .
H342 H 0.8810 0.5073 0.2622 0.045(4) Uiso 1 1 calc R . .
H343 H 0.8254 0.4572 0.2991 0.045(4) Uiso 1 1 calc R . .
C41 C 0.65698(11) 0.68920(10) 0.50061(15) 0.0234(4) Uani 1 1 d . . .
C42 C 0.57201(11) 0.70599(11) 0.46126(17) 0.0278(4) Uani 1 1 d . . .
H421 H 0.5531 0.7125 0.3842 0.035(4) Uiso 1 1 calc R . .
H422 H 0.5634 0.7514 0.4949 0.035(4) Uiso 1 1 calc R . .
H423 H 0.5456 0.6648 0.4797 0.035(4) Uiso 1 1 calc R . .
C43 C 0.69551(14) 0.75832(11) 0.47726(19) 0.0362(5) Uani 1 1 d . . .
H431 H 0.7501 0.7520 0.5074 0.039(4) Uiso 1 1 calc R . .
H432 H 0.6811 0.8018 0.5090 0.039(4) Uiso 1 1 calc R . .
H433 H 0.6799 0.7653 0.4004 0.039(4) Uiso 1 1 calc R . .
C44 C 0.68652(12) 0.67807(12) 0.62135(16) 0.0289(5) Uani 1 1 d . . .
H441 H 0.6631 0.6341 0.6387 0.035(3) Uiso 1 1 calc R . .
H442 H 0.6742 0.7215 0.6554 0.035(3) Uiso 1 1 calc R . .
H443 H 0.7411 0.6715 0.6470 0.035(3) Uiso 1 1 calc R . .
K2 K 0.75081(2) 0.50219(2) 0.63792(3) 0.02589(11) Uani 1 1 d . . .
O2 O 0.69260(7) 0.40712(7) 0.72499(10) 0.0229(3) Uani 1 1 d . . .
C51 C 0.74857(10) 0.36761(10) 0.78704(15) 0.0193(4) Uani 1 1 d . . .
C52 C 0.79746(10) 0.39677(10) 0.88608(15) 0.0200(4) Uani 1 1 d . . .
C53 C 0.85639(10) 0.35512(10) 0.95411(15) 0.0215(4) Uani 1 1 d . . .
H53 H 0.8867 0.3762 1.0199 0.024(4) Uiso 1 1 calc R . .
C54 C 0.87275(10) 0.28384(10) 0.92974(15) 0.0214(4) Uani 1 1 d . . .
C55 C 0.82581(10) 0.25597(10) 0.83241(15) 0.0214(4) Uani 1 1 d . . .
H55 H 0.8359 0.2076 0.8133 0.024(4) Uiso 1 1 calc R . .
C56 C 0.76507(10) 0.29398(10) 0.76107(15) 0.0206(4) Uani 1 1 d . . .
C61 C 0.78591(11) 0.47467(10) 0.91554(15) 0.0224(4) Uani 1 1 d . . .
H611 H 0.7314 0.4835 0.8970 0.024(4) Uiso 1 1 calc R . .
H612 H 0.8102 0.4805 0.9932 0.024(4) Uiso 1 1 calc R . .
N61 N 0.81658(9) 0.53130(8) 0.86210(12) 0.0210(3) Uani 1 1 d . . .
C62 C 0.79416(13) 0.60489(11) 0.88481(17) 0.0294(5) Uani 1 1 d . . .
H621 H 0.8136 0.6133 0.9615 0.037(4) Uiso 1 1 calc R . .
H622 H 0.7392 0.6083 0.8580 0.037(4) Uiso 1 1 calc R . .
H623 H 0.8147 0.6424 0.8501 0.037(4) Uiso 1 1 calc R . .
C63 C 0.89913(11) 0.52597(11) 0.89839(15) 0.0242(4) Uani 1 1 d . . .
H631 H 0.9139 0.4732 0.9088 0.027(4) Uiso 1 1 calc R . .
H632 H 0.9210 0.5511 0.9678 0.027(4) Uiso 1 1 calc R . .
C64 C 0.93149(11) 0.55998(11) 0.82149(16) 0.0284(5) Uani 1 1 d . . .
H641 H 0.9159 0.6125 0.8101 0.030(4) Uiso 1 1 calc R . .
H642 H 0.9870 0.5587 0.8534 0.030(4) Uiso 1 1 calc R . .
N64 N 0.90776(10) 0.52235(12) 0.71886(15) 0.0376(5) Uani 1 1 d . . .
C65 C 0.93568(16) 0.56280(19) 0.6474(2) 0.0599(8) Uani 1 1 d . . .
H651 H 0.9159 0.6133 0.6386 0.055(5) Uiso 1 1 calc R . .
H652 H 0.9193 0.5380 0.5783 0.055(5) Uiso 1 1 calc R . .
H653 H 0.9907 0.5643 0.6770 0.055(5) Uiso 1 1 calc R . .
C66 C 0.93443(16) 0.44572(15) 0.7293(2) 0.0563(8) Uani 1 1 d . . .
H661 H 0.9891 0.4449 0.7650 0.072(5) Uiso 1 1 calc R . .
H662 H 0.9212 0.4235 0.6587 0.072(5) Uiso 1 1 calc R . .
H663 H 0.9108 0.4175 0.7710 0.072(5) Uiso 1 1 calc R . .
C71 C 0.94258(11) 0.24207(10) 1.00156(16) 0.0237(4) Uani 1 1 d . . .
C72 C 1.01178(11) 0.27389(12) 0.98255(18) 0.0331(5) Uani 1 1 d . . .
H721 H 1.0059 0.2672 0.9080 0.033(3) Uiso 1 1 calc R . .
H722 H 1.0570 0.2480 1.0277 0.033(3) Uiso 1 1 calc R . .
H723 H 1.0164 0.3267 0.9999 0.033(3) Uiso 1 1 calc R . .
C73 C 0.95298(12) 0.25054(11) 1.11915(16) 0.0313(5) Uani 1 1 d . . .
H731 H 0.9980 0.2235 1.1626 0.031(3) Uiso 1 1 calc R . .
H732 H 0.9089 0.2305 1.1314 0.031(3) Uiso 1 1 calc R . .
H733 H 0.9587 0.3030 1.1385 0.031(3) Uiso 1 1 calc R . .
C74 C 0.93764(12) 0.15907(11) 0.97623(17) 0.0296(5) Uani 1 1 d . . .
H741 H 0.9379 0.1516 0.9044 0.033(3) Uiso 1 1 calc R . .
H742 H 0.8911 0.1390 0.9808 0.033(3) Uiso 1 1 calc R . .
H743 H 0.9808 0.1336 1.0273 0.033(3) Uiso 1 1 calc R . .
C81 C 0.71664(11) 0.25771(11) 0.65554(16) 0.0269(4) Uani 1 1 d . . .
C82 C 0.74393(12) 0.17960(12) 0.64274(18) 0.0349(5) Uani 1 1 d . . .
H821 H 0.7960 0.1820 0.6457 0.045(4) Uiso 1 1 calc R . .
H822 H 0.7121 0.1591 0.5743 0.045(4) Uiso 1 1 calc R . .
H823 H 0.7411 0.1479 0.7001 0.045(4) Uiso 1 1 calc R . .
C83 C 0.71964(13) 0.30405(12) 0.56208(17) 0.0357(5) Uani 1 1 d . . .
H831 H 0.6984 0.3531 0.5643 0.041(4) Uiso 1 1 calc R . .
H832 H 0.6905 0.2795 0.4954 0.041(4) Uiso 1 1 calc R . .
H833 H 0.7719 0.3092 0.5668 0.041(4) Uiso 1 1 calc R . .
C84 C 0.63497(12) 0.25121(12) 0.6515(2) 0.0378(6) Uani 1 1 d . . .
H841 H 0.6330 0.2172 0.7070 0.053(4) Uiso 1 1 calc R . .
H842 H 0.6032 0.2322 0.5820 0.053(4) Uiso 1 1 calc R . .
H843 H 0.6168 0.3000 0.6629 0.053(4) Uiso 1 1 calc R . .

loop_
_atom_site_aniso_label
_atom_site_aniso_U_11
_atom_site_aniso_U_22
_atom_site_aniso_U_33
_atom_site_aniso_U_23
_atom_site_aniso_U_13
_atom_site_aniso_U_12
K1 0.01981(19) 0.0200(2) 0.0202(2) 0.00424(16) 0.00905(16) 0.00177(16)
O1 0.0231(6) 0.0186(6) 0.0185(6) 0.0013(5) 0.0101(5) -0.0016(5)
C11 0.0186(8) 0.0162(9) 0.0147(8) 0.0025(7) 0.0049(7) 0.0001(7)
C12 0.0184(8) 0.0147(9) 0.0157(8) 0.0018(7) 0.0028(7) 0.0003(7)
C13 0.0197(9) 0.0171(9) 0.0197(9) 0.0001(7) 0.0064(7) 0.0028(7)
C14 0.0196(9) 0.0191(9) 0.0212(9) 0.0026(7) 0.0085(8) 0.0008(7)
C15 0.0207(9) 0.0166(9) 0.0210(9) 0.0013(7) 0.0062(8) -0.0042(7)
C16 0.0219(9) 0.0158(9) 0.0167(9) 0.0000(7) 0.0055(7) -0.0014(7)
C21 0.0245(9) 0.0142(9) 0.0188(9) 0.0011(7) 0.0090(8) 0.0009(7)
N21 0.0218(8) 0.0205(8) 0.0187(8) 0.0005(6) 0.0076(6) -0.0040(6)
C22 0.0337(11) 0.0312(11) 0.0339(12) -0.0015(10) 0.0104(10) -0.0124(10)
C23 0.0304(10) 0.0294(11) 0.0189(10) -0.0024(8) 0.0095(8) -0.0029(9)
C24 0.0239(12) 0.0505(16) 0.0187(12) 0.0041(11) 0.0072(10) -0.0024(11)
N24 0.0255(8) 0.0343(10) 0.0249(9) 0.0120(8) 0.0119(7) 0.0092(7)
C25 0.0319(13) 0.0352(14) 0.0264(13) 0.0108(11) 0.0117(11) 0.0048(11)
C26 0.0354(15) 0.0577(19) 0.0475(17) 0.0303(15) 0.0215(13) 0.0177(14)
C31 0.0252(10) 0.0237(10) 0.0323(11) 0.0003(9) 0.0164(9) -0.0007(8)
C32 0.0409(12) 0.0370(12) 0.0325(12) 0.0030(10) 0.0238(10) -0.0006(10)
C33 0.0390(13) 0.0330(12) 0.0579(16) -0.0048(11) 0.0339(12) -0.0086(10)
C34 0.0281(11) 0.0363(12) 0.0536(15) 0.0036(11) 0.0240(11) 0.0052(10)
C41 0.0321(10) 0.0166(9) 0.0253(10) -0.0037(8) 0.0148(9) -0.0048(8)
C42 0.0370(11) 0.0186(10) 0.0297(11) -0.0001(8) 0.0143(9) 0.0045(8)
C43 0.0558(15) 0.0184(10) 0.0459(14) -0.0073(10) 0.0322(12) -0.0096(10)
C44 0.0321(11) 0.0296(11) 0.0262(11) -0.0086(9) 0.0120(9) -0.0070(9)
K2 0.0252(2) 0.0272(2) 0.0218(2) 0.00306(18) 0.00405(17) -0.00284(18)
O2 0.0202(6) 0.0187(7) 0.0279(7) 0.0027(6) 0.0062(6) 0.0035(5)
C51 0.0194(9) 0.0171(9) 0.0233(10) 0.0031(8) 0.0100(8) 0.0003(7)
C52 0.0240(9) 0.0173(9) 0.0217(9) 0.0015(8) 0.0116(8) 0.0000(7)
C53 0.0254(10) 0.0200(9) 0.0185(9) -0.0009(8) 0.0070(8) -0.0017(8)
C54 0.0230(9) 0.0176(9) 0.0230(10) 0.0023(8) 0.0075(8) 0.0005(7)
C55 0.0238(9) 0.0144(9) 0.0271(10) -0.0004(8) 0.0103(8) 0.0005(7)
C56 0.0211(9) 0.0167(9) 0.0232(10) 0.0000(8) 0.0068(8) -0.0016(7)
C61 0.0284(10) 0.0194(9) 0.0214(10) -0.0016(8) 0.0114(8) 0.0025(8)
N61 0.0261(8) 0.0149(8) 0.0226(8) -0.0025(6) 0.0095(7) 0.0019(6)
C62 0.0436(12) 0.0171(10) 0.0287(11) -0.0020(8) 0.0144(10) 0.0057(9)
C63 0.0272(10) 0.0182(9) 0.0242(10) -0.0038(8) 0.0053(8) -0.0028(8)
C64 0.0258(10) 0.0261(11) 0.0306(11) -0.0010(9) 0.0068(9) -0.0050(8)
N64 0.0322(10) 0.0525(12) 0.0328(10) -0.0062(9) 0.0172(8) -0.0100(9)
C65 0.0507(16) 0.095(2) 0.0425(15) 0.0042(16) 0.0266(13) -0.0112(16)
C66 0.0573(17) 0.0546(17) 0.072(2) -0.0276(15) 0.0409(16) -0.0098(14)
C71 0.0233(10) 0.0185(9) 0.0260(10) 0.0022(8) 0.0048(8) 0.0018(8)
C72 0.0267(11) 0.0287(11) 0.0400(13) 0.0080(10) 0.0071(10) 0.0033(9)
C73 0.0355(12) 0.0256(11) 0.0241(11) 0.0025(9) -0.0001(9) 0.0025(9)
C74 0.0314(11) 0.0197(10) 0.0320(11) 0.0026(9) 0.0042(9) 0.0047(8)
C81 0.0253(10) 0.0213(10) 0.0276(11) -0.0041(8) 0.0015(8) 0.0028(8)
C82 0.0352(12) 0.0255(11) 0.0313(12) -0.0095(9) -0.0040(10) 0.0044(9)
C83 0.0411(13) 0.0328(12) 0.0242(11) -0.0024(9) 0.0006(10) 0.0090(10)
C84 0.0257(11) 0.0264(12) 0.0525(15) -0.0109(11) 0.0029(10) -0.0022(9)

loop_
_atom_type_symbol
_atom_type_description
_atom_type_scat_dispersion_real
_atom_type_scat_dispersion_imag
_atom_type_scat_source
C C 0.0033 0.0016 'International Tables Vol C Tables 4.2.6.8 and 6.1.1.4'
H H 0.0000 0.0000 'International Tables Vol C Tables 4.2.6.8 and 6.1.1.4'
K K 0.2009 0.2494 'International Tables Vol C Tables 4.2.6.8 and 6.1.1.4'
N N 0.0061 0.0033 'International Tables Vol C Tables 4.2.6.8 and 6.1.1.4'
O O 0.0106 0.0060 'International Tables Vol C Tables 4.2.6.8 and 6.1.1.4'

loop_
_geom_angle_atom_site_label_1
_geom_angle_atom_site_label_2
_geom_angle_atom_site_label_3
_geom_angle
_geom_angle_site_symmetry_1
_geom_angle_site_symmetry_3
_geom_angle_publ_flag
O2 K1 O1 92.38(4) . . ?
O2 K1 O1 159.83(4) . 3_666 yes
O1 K1 O1 88.12(4) . 3_666 ?
O2 K1 N21 126.20(5) . 3_666 ?
O1 K1 N21 95.62(4) . 3_666 ?
O1 K1 N21 73.73(4) 3_666 3_666 ?
O2 K1 N24 88.85(5) . 3_666 ?
O1 K1 N24 154.75(5) . 3_666 yes
O1 K1 N24 99.22(4) 3_666 3_666 ?
N21 K1 N24 63.96(5) 3_666 3_666 ?
C11 O1 K1 145.66(11) . . ?
C11 O1 K1 106.45(10) . 3_666 ?
K1 O1 K1 91.88(4) . 3_666 ?
C11 O1 K2 71.23(9) . . ?
K1 O1 K2 84.47(4) . . ?
K1 O1 K2 167.24(5) 3_666 . yes
O1 C11 C12 120.45(15) . . ?
O1 C11 C16 123.17(16) . . ?
C12 C11 C16 116.35(15) . . ?
C13 C12 C11 121.12(16) . . ?
C13 C12 C21 119.41(16) . . ?
C11 C12 C21 119.36(15) . . ?
C12 C13 C14 122.71(17) . . ?
C12 C13 H13 118.6 . . ?
C14 C13 H13 118.6 . . ?
C13 C14 C15 116.11(16) . . ?
C13 C14 C31 120.23(16) . . ?
C15 C14 C31 123.33(16) . . ?
C16 C15 C14 124.09(17) . . ?
C16 C15 H15 118.0 . . ?
C14 C15 H15 118.0 . . ?
C15 C16 C11 119.29(16) . . ?
C15 C16 C41 120.42(16) . . ?
C11 C16 C41 120.29(15) . . ?
N21 C21 C12 112.21(14) . . ?
N21 C21 H211 109.2 . . ?
C12 C21 H211 109.2 . . ?
N21 C21 H212 109.2 . . ?
C12 C21 H212 109.2 . . ?
H211 C21 H212 107.9 . . ?
C22 N21 C23 110.48(16) . . ?
C22 N21 C21 109.57(15) . . ?
C23 N21 C21 113.22(14) . . ?
C22 N21 K1 101.24(12) . 3_666 ?
C23 N21 K1 112.63(11) . 3_666 ?
C21 N21 K1 109.02(10) . 3_666 ?
N21 C22 H221 109.5 . . ?
N21 C22 H222 109.5 . . ?
H221 C22 H222 109.5 . . ?
N21 C22 H223 109.5 . . ?
H221 C22 H223 109.5 . . ?
H222 C22 H223 109.5 . . ?
N21 C23 C24 111.09(17) . . ?
N21 C23 C27 116.5(5) . . ?
C24 C23 C27 54.0(5) . . ?
N21 C23 H231 109.4 . . ?
C24 C23 H231 109.4 . . ?
C27 C23 H231 134.1 . . ?
N21 C23 H232 109.4 . . ?
C24 C23 H232 109.4 . . ?
C27 C23 H232 56.7 . . ?
H231 C23 H232 108.0 . . ?
N24 C24 C23 114.10(18) . . ?
N24 C24 H241 108.7 . . ?
C23 C24 H241 108.7 . . ?
N24 C24 H242 108.7 . . ?
C23 C24 H242 108.7 . . ?
H241 C24 H242 107.6 . . ?
C28 N24 C24 145.0(7) . . ?
C28 N24 C26 59.9(7) . . ?
C24 N24 C26 110.3(2) . . ?
C28 N24 C25 52.1(7) . . ?
C24 N24 C25 111.70(18) . . ?
C26 N24 C25 108.16(18) . . ?
C28 N24 C27 111.0(9) . . ?
C24 N24 C27 56.3(5) . . ?
C26 N24 C27 146.0(5) . . ?
C25 N24 C27 60.0(5) . . ?
C28 N24 C29 108.2(9) . . ?
C24 N24 C29 55.0(6) . . ?
C26 N24 C29 55.4(6) . . ?
C25 N24 C29 130.1(6) . . ?
C27 N24 C29 105.5(8) . . ?
C28 N24 K1 117.2(7) . 3_666 ?
C24 N24 K1 97.33(12) . 3_666 ?
C26 N24 K1 101.30(13) . 3_666 ?
C25 N24 K1 126.96(13) . 3_666 ?
C27 N24 K1 111.0(5) . 3_666 ?
C29 N24 K1 102.9(6) . 3_666 ?
N24 C25 H251 109.5 . . ?
N24 C25 H252 109.5 . . ?
N24 C25 H253 109.5 . . ?
N24 C26 H261 109.5 . . ?
N24 C26 H262 109.5 . . ?
N24 C26 H263 109.5 . . ?
N24 C27 C23 110.2(8) . . ?
N24 C27 H271 109.6 . . ?
C23 C27 H271 109.6 . . ?
N24 C27 H272 109.6 . . ?
C23 C27 H272 109.6 . . ?
H271 C27 H272 108.1 . . ?
N24 C28 H281 109.5 . . ?
N24 C28 H282 109.5 . . ?
H281 C28 H282 109.5 . . ?
N24 C28 H283 109.5 . . ?
H281 C28 H283 109.5 . . ?
H282 C28 H283 109.5 . . ?
N24 C29 H291 109.5 . . ?
N24 C29 H292 109.5 . . ?
H291 C29 H292 109.5 . . ?
N24 C29 H293 109.5 . . ?
H291 C29 H293 109.5 . . ?
H292 C29 H293 109.5 . . ?
C33 C31 C34 108.48(17) . . ?
C33 C31 C14 112.52(16) . . ?
C34 C31 C14 110.42(16) . . ?
C33 C31 C32 108.26(18) . . ?
C34 C31 C32 108.83(18) . . ?
C14 C31 C32 108.24(16) . . ?
C31 C32 H321 109.5 . . ?
C31 C32 H322 109.5 . . ?
H321 C32 H322 109.5 . . ?
C31 C32 H323 109.5 . . ?
H321 C32 H323 109.5 . . ?
H322 C32 H323 109.5 . . ?
C31 C33 H331 109.5 . . ?
C31 C33 H332 109.5 . . ?
H331 C33 H332 109.5 . . ?
C31 C33 H333 109.5 . . ?
H331 C33 H333 109.5 . . ?
H332 C33 H333 109.5 . . ?
C31 C34 H341 109.5 . . ?
C31 C34 H342 109.5 . . ?
H341 C34 H342 109.5 . . ?
C31 C34 H343 109.5 . . ?
H341 C34 H343 109.5 . . ?
H342 C34 H343 109.5 . . ?
C44 C41 C43 107.60(17) . . ?
C44 C41 C16 110.05(16) . . ?
C43 C41 C16 112.38(16) . . ?
C44 C41 C42 109.55(16) . . ?
C43 C41 C42 106.74(17) . . ?
C16 C41 C42 110.42(15) . . ?
C41 C42 H421 109.5 . . ?
C41 C42 H422 109.5 . . ?
H421 C42 H422 109.5 . . ?
C41 C42 H423 109.5 . . ?
H421 C42 H423 109.5 . . ?
H422 C42 H423 109.5 . . ?
C41 C43 H431 109.5 . . ?
C41 C43 H432 109.5 . . ?
H431 C43 H432 109.5 . . ?
C41 C43 H433 109.5 . . ?
H431 C43 H433 109.5 . . ?
H432 C43 H433 109.5 . . ?
C41 C44 H441 109.5 . . ?
C41 C44 H442 109.5 . . ?
H441 C44 H442 109.5 . . ?
C41 C44 H443 109.5 . . ?
H441 C44 H443 109.5 . . ?
H442 C44 H443 109.5 . . ?
O2 K2 N64 118.95(5) . . ?
O2 K2 N61 74.75(4) . . ?
N64 K2 N61 64.15(5) . . ?
O2 K2 O1 85.84(4) . . ?
N64 K2 O1 154.70(5) . . yes
N61 K2 O1 123.59(4) . . ?
C51 O2 K2 105.94(10) . . ?
C51 O2 K1 157.98(11) . . ?
K2 O2 K1 96.06(4) . . ?
O2 C51 C52 120.55(16) . . ?
O2 C51 C56 123.19(17) . . ?
C52 C51 C56 116.26(16) . . ?
C53 C52 C51 121.43(17) . . ?
C53 C52 C61 119.52(17) . . ?
C51 C52 C61 119.03(16) . . ?
C52 C53 C54 122.72(18) . . ?
C52 C53 H53 118.6 . . ?
C54 C53 H53 118.6 . . ?
C53 C54 C55 115.77(17) . . ?
C53 C54 C71 121.47(17) . . ?
C55 C54 C71 122.53(17) . . ?
C54 C55 C56 124.67(17) . . ?
C54 C55 H55 117.7 . . ?
C56 C55 H55 117.7 . . ?
C55 C56 C51 119.13(17) . . ?
C55 C56 C81 120.34(17) . . ?
C51 C56 C81 120.53(16) . . ?
N61 C61 C52 113.46(15) . . ?
N61 C61 H611 108.9 . . ?
C52 C61 H611 108.9 . . ?
N61 C61 H612 108.9 . . ?
C52 C61 H612 108.9 . . ?
H611 C61 H612 107.7 . . ?
C62 N61 C63 110.25(15) . . ?
C62 N61 C61 109.31(15) . . ?
C63 N61 C61 110.51(15) . . ?
C62 N61 K2 109.62(12) . . ?
C63 N61 K2 110.56(11) . . ?
C61 N61 K2 106.53(11) . . ?
N61 C62 H621 109.5 . . ?
N61 C62 H622 109.5 . . ?
H621 C62 H622 109.5 . . ?
N61 C62 H623 109.5 . . ?
H621 C62 H623 109.5 . . ?
H622 C62 H623 109.5 . . ?
N61 C63 C64 113.05(16) . . ?
N61 C63 H631 109.0 . . ?
C64 C63 H631 109.0 . . ?
N61 C63 H632 109.0 . . ?
C64 C63 H632 109.0 . . ?
H631 C63 H632 107.8 . . ?
N64 C64 C63 113.35(16) . . ?
N64 C64 H641 108.9 . . ?
C63 C64 H641 108.9 . . ?
N64 C64 H642 108.9 . . ?
C63 C64 H642 108.9 . . ?
H641 C64 H642 107.7 . . ?
C65 N64 C64 109.37(19) . . ?
C65 N64 C66 110.1(2) . . ?
C64 N64 C66 111.7(2) . . ?
C65 N64 K2 113.30(15) . . ?
C64 N64 K2 110.81(12) . . ?
C66 N64 K2 101.45(14) . . ?
N64 C65 H651 109.5 . . ?
N64 C65 H652 109.5 . . ?
H651 C65 H652 109.5 . . ?
N64 C65 H653 109.5 . . ?
H651 C65 H653 109.5 . . ?
H652 C65 H653 109.5 . . ?
N64 C66 H661 109.5 . . ?
N64 C66 H662 109.5 . . ?
H661 C66 H662 109.5 . . ?
N64 C66 H663 109.5 . . ?
H661 C66 H663 109.5 . . ?
H662 C66 H663 109.5 . . ?
C74 C71 C73 107.64(16) . . ?
C74 C71 C54 111.67(16) . . ?
C73 C71 C54 111.57(16) . . ?
C74 C71 C72 108.45(17) . . ?
C73 C71 C72 109.34(17) . . ?
C54 C71 C72 108.11(15) . . ?
C71 C72 H721 109.5 . . ?
C71 C72 H722 109.5 . . ?
H721 C72 H722 109.5 . . ?
C71 C72 H723 109.5 . . ?
H721 C72 H723 109.5 . . ?
H722 C72 H723 109.5 . . ?
C71 C73 H731 109.5 . . ?
C71 C73 H732 109.5 . . ?
H731 C73 H732 109.5 . . ?
C71 C73 H733 109.5 . . ?
H731 C73 H733 109.5 . . ?
H732 C73 H733 109.5 . . ?
C71 C74 H741 109.5 . . ?
C71 C74 H742 109.5 . . ?
H741 C74 H742 109.5 . . ?
C71 C74 H743 109.5 . . ?
H741 C74 H743 109.5 . . ?
H742 C74 H743 109.5 . . ?
C83 C81 C82 107.30(18) . . ?
C83 C81 C84 110.18(18) . . ?
C82 C81 C84 107.66(17) . . ?
C83 C81 C56 110.06(17) . . ?
C82 C81 C56 112.34(16) . . ?
C84 C81 C56 109.27(17) . . ?
C81 C82 H821 109.5 . . ?
C81 C82 H822 109.5 . . ?
H821 C82 H822 109.5 . . ?
C81 C82 H823 109.5 . . ?
H821 C82 H823 109.5 . . ?
H822 C82 H823 109.5 . . ?
C81 C83 H831 109.5 . . ?
C81 C83 H832 109.5 . . ?
H831 C83 H832 109.5 . . ?
C81 C83 H833 109.5 . . ?
H831 C83 H833 109.5 . . ?
H832 C83 H833 109.5 . . ?
C81 C84 H841 109.5 . . ?
C81 C84 H842 109.5 . . ?
H841 C84 H842 109.5 . . ?
C81 C84 H843 109.5 . . ?
H841 C84 H843 109.5 . . ?
H842 C84 H843 109.5 . . ?

loop_
_geom_bond_atom_site_label_1
_geom_bond_atom_site_label_2
_geom_bond_distance
_geom_bond_site_symmetry_2
_geom_bond_publ_flag
K1 O2 2.6226(13) . yes
K1 O1 2.6699(13) . yes
K1 O1 2.7116(14) 3_666 yes
K1 N21 2.8537(16) 3_666 yes
K1 N24 2.9100(17) 3_666 yes
O1 C11 1.309(2) . yes
O1 K1 2.7116(14) 3_666 ?
C11 C12 1.433(2) . ?
C11 C16 1.438(2) . ?
C12 C13 1.388(2) . ?
C12 C21 1.509(2) . ?
C13 C14 1.395(3) . ?
C13 H13 0.95 . ?
C14 C15 1.397(3) . ?
C14 C31 1.537(3) . ?
C15 C16 1.396(3) . ?
C15 H15 0.95 . ?
C16 C41 1.542(3) . ?
C21 N21 1.483(2) . yes
C21 H211 0.99 . ?
C21 H212 0.99 . ?
N21 C22 1.464(2) . yes
N21 C23 1.474(2) . yes
N21 K1 2.8537(16) 3_666 ?
C22 H221 0.98 . ?
C22 H222 0.98 . ?
C22 H223 0.98 . ?
C23 C24 1.534(3) . ?
C23 C27 1.542(13) . ?
C23 H231 0.99 . ?
C23 H232 0.99 . ?
C24 N24 1.449(3) . yes
C24 H241 0.99 . ?
C24 H242 0.99 . ?
N24 C28 1.406(17) . ?
N24 C26 1.471(3) . yes
N24 C25 1.473(3) . yes
N24 C27 1.509(13) . ?
N24 C29 1.533(16) . ?
N24 K1 2.9100(17) 3_666 ?
C25 H251 0.98 . ?
C25 H252 0.98 . ?
C25 H253 0.98 . ?
C26 H261 0.98 . ?
C26 H262 0.98 . ?
C26 H263 0.98 . ?
C27 H271 0.99 . ?
C27 H272 0.99 . ?
C28 H281 0.98 . ?
C28 H282 0.98 . ?
C28 H283 0.98 . ?
C29 H291 0.98 . ?
C29 H292 0.98 . ?
C29 H293 0.98 . ?
C31 C33 1.528(3) . ?
C31 C34 1.536(3) . ?
C31 C32 1.540(3) . ?
C32 H321 0.98 . ?
C32 H322 0.98 . ?
C32 H323 0.98 . ?
C33 H331 0.98 . ?
C33 H332 0.98 . ?
C33 H333 0.98 . ?
C34 H341 0.98 . ?
C34 H342 0.98 . ?
C34 H343 0.98 . ?
C41 C44 1.537(3) . ?
C41 C43 1.538(3) . ?
C41 C42 1.543(3) . ?
C42 H421 0.98 . ?
C42 H422 0.98 . ?
C42 H423 0.98 . ?
C43 H431 0.98 . ?
C43 H432 0.98 . ?
C43 H433 0.98 . ?
C44 H441 0.98 . ?
C44 H442 0.98 . ?
C44 H443 0.98 . ?
K2 O2 2.5480(14) . yes
K2 N64 2.8181(19) . yes
K2 N61 2.8827(17) . yes
K2 O1 3.0359(14) . yes
O2 C51 1.309(2) . yes
C51 C52 1.431(3) . ?
C51 C56 1.440(3) . ?
C52 C53 1.392(3) . ?
C52 C61 1.501(3) . ?
C53 C54 1.393(3) . ?
C53 H53 0.95 . ?
C54 C55 1.395(3) . ?
C54 C71 1.537(3) . ?
C55 C56 1.395(3) . ?
C55 H55 0.95 . ?
C56 C81 1.542(3) . ?
C61 N61 1.487(2) . yes
C61 H611 0.99 . ?
C61 H612 0.99 . ?
N61 C62 1.463(2) . yes
N61 C63 1.474(2) . yes
C62 H621 0.98 . ?
C62 H622 0.98 . ?
C62 H623 0.98 . ?
C63 C64 1.513(3) . ?
C63 H631 0.99 . ?
C63 H632 0.99 . ?
C64 N64 1.463(3) . yes
C64 H641 0.99 . ?
C64 H642 0.99 . ?
N64 C65 1.454(3) . yes
N64 C66 1.466(3) . yes
C65 H651 0.98 . ?
C65 H652 0.98 . ?
C65 H653 0.98 . ?
C66 H661 0.98 . ?
C66 H662 0.98 . ?
C66 H663 0.98 . ?
C71 C74 1.535(3) . ?
C71 C73 1.536(3) . ?
C71 C72 1.541(3) . ?
C72 H721 0.98 . ?
C72 H722 0.98 . ?
C72 H723 0.98 . ?
C73 H731 0.98 . ?
C73 H732 0.98 . ?
C73 H733 0.98 . ?
C74 H741 0.98 . ?
C74 H742 0.98 . ?
C74 H743 0.98 . ?
C81 C83 1.532(3) . ?
C81 C82 1.536(3) . ?
C81 C84 1.541(3) . ?
C82 H821 0.98 . ?
C82 H822 0.98 . ?
C82 H823 0.98 . ?
C83 H831 0.98 . ?
C83 H832 0.98 . ?
C83 H833 0.98 . ?
C84 H841 0.98 . ?
C84 H842 0.98 . ?
C84 H843 0.98 . ?

loop_
_geom_torsion_atom_site_label_1
_geom_torsion_atom_site_label_2
_geom_torsion_atom_site_label_3
_geom_torsion_atom_site_label_4
_geom_torsion
_geom_torsion_site_symmetry_1
_geom_torsion_site_symmetry_2
_geom_torsion_site_symmetry_3
_geom_torsion_site_symmetry_4
_geom_torsion_publ_flag
O2 K1 O1 C11 36.43(19) . . . . ?
O1 K1 O1 C11 -123.4(2) 3_666 . . . ?
N21 K1 O1 C11 163.16(19) 3_666 . . . ?
N24 K1 O1 C11 128.78(19) 3_666 . . . ?
O2 K1 O1 K1 159.82(4) . . . 3_666 ?
O1 K1 O1 K1 0.0 3_666 . . 3_666 ?
N21 K1 O1 K1 -73.45(4) 3_666 . . 3_666 ?
N24 K1 O1 K1 -107.83(10) 3_666 . . 3_666 ?
O2 K1 O1 K2 -7.92(4) . . . . yes
O1 K1 O1 K2 -167.75(5) 3_666 . . . yes
N21 K1 O1 K2 118.80(4) 3_666 . . . ?
N24 K1 O1 K2 84.43(10) 3_666 . . . ?
K1 O1 C11 C12 42.3(3) . . . . ?
K1 O1 C11 C12 -77.19(16) 3_666 . . . ?
K2 O1 C11 C12 89.64(15) . . . . ?
K1 O1 C11 C16 -135.28(16) . . . . ?
K1 O1 C11 C16 105.19(16) 3_666 . . . ?
K2 O1 C11 C16 -87.98(16) . . . . ?
O1 C11 C12 C13 -170.90(16) . . . . ?
C16 C11 C12 C13 6.9(2) . . . . ?
O1 C11 C12 C21 13.0(2) . . . . ?
C16 C11 C12 C21 -169.21(15) . . . . ?
C11 C12 C13 C14 -4.3(3) . . . . ?
C21 C12 C13 C14 171.79(16) . . . . ?
C12 C13 C14 C15 -0.1(3) . . . . ?
C12 C13 C14 C31 -173.81(17) . . . . ?
C13 C14 C15 C16 1.5(3) . . . . ?
C31 C14 C15 C16 175.07(17) . . . . ?
C14 C15 C16 C11 1.3(3) . . . . ?
C14 C15 C16 C41 -178.01(17) . . . . ?
O1 C11 C16 C15 172.33(16) . . . . ?
C12 C11 C16 C15 -5.4(2) . . . . ?
O1 C11 C16 C41 -8.3(3) . . . . ?
C12 C11 C16 C41 173.95(16) . . . . ?
C13 C12 C21 N21 -100.75(19) . . . . ?
C11 C12 C21 N21 75.4(2) . . . . ?
C12 C21 N21 C22 -173.06(16) . . . . ?
C12 C21 N21 C23 63.1(2) . . . . ?
C12 C21 N21 K1 -63.10(15) . . . 3_666 ?
C22 N21 C23 C24 92.9(2) . . . . ?
C21 N21 C23 C24 -143.78(17) . . . . ?
K1 N21 C23 C24 -19.51(19) 3_666 . . . ?
C22 N21 C23 C27 152.2(5) . . . . ?
C21 N21 C23 C27 -84.5(6) . . . . ?
K1 N21 C23 C27 39.8(6) 3_666 . . . ?
N21 C23 C24 N24 67.8(2) . . . . ?
C27 C23 C24 N24 -40.3(6) . . . . ?
C23 C24 N24 C28 118.5(12) . . . . ?
C23 C24 N24 C26 -175.31(18) . . . . ?
C23 C24 N24 C25 64.4(2) . . . . ?
C23 C24 N24 C27 40.0(6) . . . . ?
C23 C24 N24 C29 -171.0(8) . . . . ?
C23 C24 N24 K1 -70.35(17) . . . 3_666 ?
C28 N24 C27 C23 178.6(9) . . . . ?
C24 N24 C27 C23 -38.5(5) . . . . ?
C26 N24 C27 C23 -114.4(8) . . . . ?
C25 N24 C27 C23 167.8(10) . . . . ?
C29 N24 C27 C23 -64.5(10) . . . . ?
K1 N24 C27 C23 46.3(8) 3_666 . . . ?
N21 C23 C27 N24 -60.6(9) . . . . ?
C24 C23 C27 N24 37.2(5) . . . . ?
C13 C14 C31 C33 -179.49(18) . . . . ?
C15 C14 C31 C33 7.2(3) . . . . ?
C13 C14 C31 C34 -58.1(2) . . . . ?
C15 C14 C31 C34 128.6(2) . . . . ?
C13 C14 C31 C32 60.9(2) . . . . ?
C15 C14 C31 C32 -112.4(2) . . . . ?
C15 C16 C41 C44 -112.45(19) . . . . ?
C11 C16 C41 C44 68.2(2) . . . . ?
C15 C16 C41 C43 7.4(3) . . . . ?
C11 C16 C41 C43 -171.89(17) . . . . ?
C15 C16 C41 C42 126.49(18) . . . . ?
C11 C16 C41 C42 -52.8(2) . . . . ?
C11 O1 K2 O2 -147.21(10) . . . . ?
K1 O1 K2 O2 8.17(4) . . . . ?
K1 O1 K2 O2 -65.7(2) 3_666 . . . ?
C11 O1 K2 N64 43.80(15) . . . . ?
K1 O1 K2 N64 -160.81(10) . . . . ?
K1 O1 K2 N64 125.4(2) 3_666 . . . ?
C11 O1 K2 N61 144.18(10) . . . . ?
K1 O1 K2 N61 -60.43(5) . . . . ?
K1 O1 K2 N61 -134.3(2) 3_666 . . . ?
N64 K2 O2 C51 -12.76(13) . . . . ?
N61 K2 O2 C51 -60.91(11) . . . . ?
O1 K2 O2 C51 172.60(11) . . . . ?
N64 K2 O2 K1 166.32(5) . . . . ?
N61 K2 O2 K1 118.17(5) . . . . ?
O1 K2 O2 K1 -8.33(4) . . . . ?
O1 K1 O2 C51 -172.9(3) . . . . ?
O1 K1 O2 C51 -81.9(3) 3_666 . . . ?
N21 K1 O2 C51 88.4(3) 3_666 . . . ?
N24 K1 O2 C51 32.3(3) 3_666 . . . ?
O1 K1 O2 K2 9.46(4) . . . . ?
O1 K1 O2 K2 100.48(12) 3_666 . . . ?
N21 K1 O2 K2 -89.28(6) 3_666 . . . ?
N24 K1 O2 K2 -145.31(5) 3_666 . . . ?
K2 O2 C51 C52 75.84(17) . . . . ?
K1 O2 C51 C52 -101.7(3) . . . . ?
K2 O2 C51 C56 -103.87(17) . . . . ?
K1 O2 C51 C56 78.6(4) . . . . ?
O2 C51 C52 C53 178.74(17) . . . . ?
C56 C51 C52 C53 -1.5(3) . . . . ?
O2 C51 C52 C61 -2.9(3) . . . . ?
C56 C51 C52 C61 176.87(16) . . . . ?
C51 C52 C53 C54 1.6(3) . . . . ?
C61 C52 C53 C54 -176.82(17) . . . . ?
C52 C53 C54 C55 -0.5(3) . . . . ?
C52 C53 C54 C71 174.14(17) . . . . ?
C53 C54 C55 C56 -0.6(3) . . . . ?
C71 C54 C55 C56 -175.14(18) . . . . ?
C54 C55 C56 C51 0.6(3) . . . . ?
C54 C55 C56 C81 -179.83(18) . . . . ?
O2 C51 C56 C55 -179.77(17) . . . . ?
C52 C51 C56 C55 0.5(3) . . . . ?
O2 C51 C56 C81 0.6(3) . . . . ?
C52 C51 C56 C81 -179.10(17) . . . . ?
C53 C52 C61 N61 99.6(2) . . . . ?
C51 C52 C61 N61 -78.8(2) . . . . ?
C52 C61 N61 C62 172.70(16) . . . . ?
C52 C61 N61 C63 -65.8(2) . . . . ?
C52 C61 N61 K2 54.33(17) . . . . ?
O2 K2 N61 C62 -115.99(13) . . . . ?
N64 K2 N61 C62 110.42(13) . . . . ?
O1 K2 N61 C62 -41.72(14) . . . . ?
O2 K2 N61 C63 122.27(12) . . . . ?
N64 K2 N61 C63 -11.32(11) . . . . ?
O1 K2 N61 C63 -163.47(10) . . . . ?
O2 K2 N61 C61 2.17(10) . . . . ?
N64 K2 N61 C61 -131.42(12) . . . . ?
O1 K2 N61 C61 76.44(11) . . . . ?
C62 N61 C63 C64 -80.6(2) . . . . ?
C61 N61 C63 C64 158.47(16) . . . . ?
K2 N61 C63 C64 40.78(18) . . . . ?
N61 C63 C64 N64 -63.8(2) . . . . ?
C63 C64 N64 C65 174.7(2) . . . . ?
C63 C64 N64 C66 -63.2(2) . . . . ?
C63 C64 N64 K2 49.1(2) . . . . ?
O2 K2 N64 C65 164.89(17) . . . . ?
N61 K2 N64 C65 -142.11(19) . . . . ?
O1 K2 N64 C65 -27.7(2) . . . . ?
O2 K2 N64 C64 -71.74(15) . . . . ?
N61 K2 N64 C64 -18.75(13) . . . . ?
O1 K2 N64 C64 95.68(16) . . . . ?
O2 K2 N64 C66 46.94(16) . . . . ?
N61 K2 N64 C66 99.93(15) . . . . ?
O1 K2 N64 C66 -145.64(14) . . . . ?
C53 C54 C71 C74 164.48(18) . . . . ?
C55 C54 C71 C74 -21.3(3) . . . . ?
C53 C54 C71 C73 44.0(2) . . . . ?
C55 C54 C71 C73 -141.79(19) . . . . ?
C53 C54 C71 C72 -76.3(2) . . . . ?
C55 C54 C71 C72 97.9(2) . . . . ?
C55 C56 C81 C83 -119.6(2) . . . . ?
C51 C56 C81 C83 60.0(2) . . . . ?
C55 C56 C81 C82 -0.1(3) . . . . ?
C51 C56 C81 C82 179.51(18) . . . . ?
C55 C56 C81 C84 119.3(2) . . . . ?
C51 C56 C81 C84 -61.1(2) . . . . ?
